data_7055156
loop_
_publ_author_name
'Kinzhalov, Mikhail A.'
'Novikov, Alexander S.'
'Luzyanin, Konstantin V.'
'Haukka, Matti'
'Pombeiro, Armando J. L.'
'Kukushkin, Vadim Yu.'

_publ_section_title
;
 PdII-mediated integration of isocyanides and azide ions might proceed via
 formal 1,3-dipolar cycloaddition between RNC ligands and uncomplexed
 azide
;
_journal_issue 1
_journal_name_full 'New J. Chem.'
_journal_page_first 521
_journal_paper_doi 10.1039/C5NJ02564H
_journal_volume 40
_journal_year 2016
_chemical_formula_moiety 'C41 H39 Cl N4 P2 Pd, C6 H14 O'
_chemical_formula_sum 'C47 H53 Cl N4 O P2 Pd'
_chemical_formula_weight 893.72
_chemical_name_systematic
; 
 ? 
;
_space_group_IT_number 14
_symmetry_cell_setting monoclinic
_symmetry_space_group_name_Hall '-P 2ybc'
_symmetry_space_group_name_H-M 'P 1 21/c 1'
_atom_sites_solution_hydrogens geom
_atom_sites_solution_primary direct
_atom_sites_solution_secondary difmap
_audit_creation_method SHELXL-97
_audit_update_record
;
2015-07-23 deposited with the CCDC.
2015-11-06 downloaded from the CCDC.
;
_cell_angle_alpha 90.00
_cell_angle_beta 95.4960(10)
_cell_angle_gamma 90.00
_cell_formula_units_Z 4
_cell_length_a 12.9196(3)
_cell_length_b 13.3903(3)
_cell_length_c 25.3747(4)
_cell_measurement_reflns_used 11129
_cell_measurement_temperature 123(2)
_cell_measurement_theta_max 29.13
_cell_measurement_theta_min 1.00
_cell_volume 4369.57(16)
_computing_cell_refinement 'Denzo/Scalepack (Otwinowski & Minor, 1997)'
_computing_data_collection 'Collect (Bruker AXS BV, 1997-2008)'
_computing_data_reduction 'Denzo/Scalepack (Otwinowski & Minor, 1997)'
_computing_molecular_graphics 'CrystaMaker (CrystalMaker Software ltd., 2011)'
_computing_publication_material 'SHELXL-97 (Sheldrick, 2008)'
_computing_structure_refinement 'SHELXL-97 (Sheldrick, 2008)'
_computing_structure_solution 'SUPERFLIP (Palatinus & Chapuis, 2007)'
_diffrn_ambient_temperature 123(2)
_diffrn_detector_area_resol_mean 16
_diffrn_measured_fraction_theta_full 0.990
_diffrn_measured_fraction_theta_max 0.990
_diffrn_measurement_device '62mm x 62mm CCD camera on \k-goniostat'
_diffrn_measurement_device_type 'Bruker KAPPA APEX II CCD'
_diffrn_measurement_method '\f scans and \w scans with \k offset'
_diffrn_radiation_monochromator 'horizontally mounted graphite crystal'
_diffrn_radiation_source 'fine-focus sealed tube'
_diffrn_radiation_type MoK\a
_diffrn_radiation_wavelength 0.71073
_diffrn_reflns_av_R_equivalents 0.0354
_diffrn_reflns_av_sigmaI/netI 0.0458
_diffrn_reflns_limit_h_max 17
_diffrn_reflns_limit_h_min -17
_diffrn_reflns_limit_k_max 16
_diffrn_reflns_limit_k_min -18
_diffrn_reflns_limit_l_max 34
_diffrn_reflns_limit_l_min -34
_diffrn_reflns_number 31011
_diffrn_reflns_theta_full 29.16
_diffrn_reflns_theta_max 29.16
_diffrn_reflns_theta_min 2.63
_exptl_absorpt_coefficient_mu 0.599
_exptl_absorpt_correction_T_max 0.9294
_exptl_absorpt_correction_T_min 0.8560
_exptl_absorpt_correction_type multi-scan
_exptl_absorpt_process_details 'SADABS (Sheldrick, 2008)'
_exptl_crystal_colour colourless
_exptl_crystal_density_diffrn 1.359
_exptl_crystal_density_method 'not measured'
_exptl_crystal_description block
_exptl_crystal_F_000 1856
_exptl_crystal_recrystallization_method 'Re-crystallisation from solvent: C6H14O'
_exptl_crystal_size_max 0.27
_exptl_crystal_size_mid 0.19
_exptl_crystal_size_min 0.12
_refine_diff_density_max 0.800
_refine_diff_density_min -0.760
_refine_diff_density_rms 0.087
_refine_ls_extinction_method none
_refine_ls_goodness_of_fit_ref 1.060
_refine_ls_hydrogen_treatment constr
_refine_ls_matrix_type full
_refine_ls_number_parameters 512
_refine_ls_number_reflns 11689
_refine_ls_number_restraints 0
_refine_ls_restrained_S_all 1.060
_refine_ls_R_factor_all 0.0549
_refine_ls_R_factor_gt 0.0411
_refine_ls_shift/su_max 0.003
_refine_ls_shift/su_mean 0.000
_refine_ls_structure_factor_coef Fsqd
_refine_ls_weighting_details 'calc w=1/[\s^2^(Fo^2^)+(0.0223P)^2^+6.9918P] where P=(Fo^2^+2Fc^2^)/3'
_refine_ls_weighting_scheme calc
_refine_ls_wR_factor_gt 0.0860
_refine_ls_wR_factor_ref 0.0930
_reflns_number_gt 9659
_reflns_number_total 11689
_reflns_threshold_expression >2sigma(I)
_cod_data_source_file c5nj02564h2.cif
_cod_data_source_block km539
_cod_depositor_comments 'Adding full bibliography for 7055156.cif.'
_cod_original_sg_symbol_H-M 'P 21/c'
_cod_database_code 7055156

loop_
_symmetry_equiv_pos_as_xyz
'x, y, z'
'-x, y+1/2, -z+1/2'
'-x, -y, -z'
'x, -y-1/2, z-1/2'

loop_
_atom_site_label
_atom_site_type_symbol
_atom_site_fract_x
_atom_site_fract_y
_atom_site_fract_z
_atom_site_U_iso_or_equiv
_atom_site_adp_type
_atom_site_occupancy
_atom_site_symmetry_multiplicity
_atom_site_calc_flag
_atom_site_refinement_flags
Pd1 Pd 0.716293(13) 0.876771(13) 0.371793(6) 0.01504(5) Uani 1 1 d .
Cl1 Cl 0.72318(5) 0.97951(5) 0.44738(2) 0.02395(12) Uani 1 1 d .
P1 P 0.82867(5) 0.98275(5) 0.33151(2) 0.01639(12) Uani 1 1 d .
P2 P 0.57613(5) 0.79166(5) 0.40324(2) 0.01630(12) Uani 1 1 d .
O1 O 0.8936(2) 0.3721(2) 0.52749(12) 0.0686(9) Uani 1 1 d .
N1 N 0.75254(17) 0.71226(16) 0.29235(8) 0.0222(4) Uani 1 1 d .
N2 N 0.71706(19) 0.68643(17) 0.24182(8) 0.0288(5) Uani 1 1 d .
N3 N 0.64770(18) 0.75183(17) 0.22575(8) 0.0272(5) Uani 1 1 d .
N4 N 0.63622(16) 0.82099(16) 0.26440(7) 0.0216(4) Uani 1 1 d .
C1 C 0.70240(18) 0.79550(17) 0.30591(8) 0.0178(4) Uani 1 1 d .
C2 C 0.8316(2) 0.6453(2) 0.32082(10) 0.0266(5) Uani 1 1 d .
C3 C 0.8738(3) 0.6922(3) 0.37321(11) 0.0447(9) Uani 1 1 d .
H3A H 0.9028 0.7581 0.3666 0.067 Uiso 1 1 calc R
H3B H 0.9283 0.6493 0.3906 0.067 Uiso 1 1 calc R
H3C H 0.8173 0.6992 0.3961 0.067 Uiso 1 1 calc R
C4 C 0.7788(3) 0.5446(2) 0.32928(14) 0.0407(7) Uani 1 1 d .
H4A H 0.7194 0.5548 0.3500 0.061 Uiso 1 1 calc R
H4B H 0.8287 0.4993 0.3484 0.061 Uiso 1 1 calc R
H4C H 0.7545 0.5155 0.2949 0.061 Uiso 1 1 calc R
C5 C 0.9209(2) 0.6316(2) 0.28609(12) 0.0322(6) Uani 1 1 d .
H5A H 0.8942 0.6022 0.2521 0.048 Uiso 1 1 calc R
H5B H 0.9735 0.5873 0.3040 0.048 Uiso 1 1 calc R
H5C H 0.9524 0.6967 0.2799 0.048 Uiso 1 1 calc R
C6 C 0.94241(18) 1.02652(18) 0.37313(9) 0.0189(5) Uani 1 1 d .
C7 C 0.97811(19) 0.9745(2) 0.41861(9) 0.0222(5) Uani 1 1 d .
H7 H 0.9389 0.9203 0.4304 0.027 Uiso 1 1 calc R
C8 C 1.0715(2) 1.0020(2) 0.44688(10) 0.0268(5) Uani 1 1 d .
H8 H 1.0958 0.9665 0.4781 0.032 Uiso 1 1 calc R
C9 C 1.1291(2) 1.0805(2) 0.42977(10) 0.0269(5) Uani 1 1 d .
H9 H 1.1928 1.0990 0.4492 0.032 Uiso 1 1 calc R
C10 C 1.0939(2) 1.1323(2) 0.38422(10) 0.0265(5) Uani 1 1 d .
H10 H 1.1339 1.1858 0.3723 0.032 Uiso 1 1 calc R
C11 C 1.00062(19) 1.10643(19) 0.35605(10) 0.0226(5) Uani 1 1 d .
H11 H 0.9762 1.1428 0.3252 0.027 Uiso 1 1 calc R
C12 C 0.88884(19) 0.93529(18) 0.27396(9) 0.0202(5) Uani 1 1 d .
C13 C 0.9932(2) 0.90700(19) 0.27881(10) 0.0234(5) Uani 1 1 d .
H13 H 1.0333 0.9128 0.3121 0.028 Uiso 1 1 calc R
C14 C 1.0389(2) 0.8703(2) 0.23525(11) 0.0306(6) Uani 1 1 d .
H14 H 1.1102 0.8517 0.2388 0.037 Uiso 1 1 calc R
C15 C 0.9810(3) 0.8609(2) 0.18688(12) 0.0355(7) Uani 1 1 d .
H15 H 1.0124 0.8366 0.1570 0.043 Uiso 1 1 calc R
C16 C 0.8772(3) 0.8868(2) 0.18212(10) 0.0338(6) Uani 1 1 d .
H16 H 0.8372 0.8794 0.1490 0.041 Uiso 1 1 calc R
C17 C 0.8304(2) 0.9238(2) 0.22519(9) 0.0254(5) Uani 1 1 d .
H17 H 0.7588 0.9413 0.2214 0.030 Uiso 1 1 calc R
C18 C 0.75902(18) 1.09560(18) 0.30767(9) 0.0193(5) Uani 1 1 d .
C19 C 0.7781(2) 1.1448(2) 0.26112(10) 0.0251(5) Uani 1 1 d .
H19 H 0.8293 1.1199 0.2400 0.030 Uiso 1 1 calc R
C20 C 0.7222(2) 1.2301(2) 0.24559(10) 0.0297(6) Uani 1 1 d .
H20 H 0.7347 1.2624 0.2135 0.036 Uiso 1 1 calc R
C21 C 0.6488(2) 1.2686(2) 0.27591(12) 0.0333(6) Uani 1 1 d .
H21 H 0.6117 1.3275 0.2651 0.040 Uiso 1 1 calc R
C22 C 0.6300(3) 1.2208(2) 0.32215(13) 0.0396(7) Uani 1 1 d .
H22 H 0.5798 1.2471 0.3434 0.048 Uiso 1 1 calc R
C23 C 0.6839(2) 1.1343(2) 0.33793(11) 0.0308(6) Uani 1 1 d .
H23 H 0.6694 1.1013 0.3696 0.037 Uiso 1 1 calc R
C24 C 0.46103(18) 0.86197(18) 0.37904(9) 0.0190(5) Uani 1 1 d .
C25 C 0.4696(2) 0.93854(19) 0.34266(9) 0.0231(5) Uani 1 1 d .
H25 H 0.5355 0.9546 0.3313 0.028 Uiso 1 1 calc R
C26 C 0.3819(2) 0.9916(2) 0.32282(10) 0.0294(6) Uani 1 1 d .
H26 H 0.3882 1.0436 0.2978 0.035 Uiso 1 1 calc R
C27 C 0.2862(2) 0.9691(2) 0.33927(11) 0.0327(6) Uani 1 1 d .
H27 H 0.2266 1.0060 0.3259 0.039 Uiso 1 1 calc R
C28 C 0.2766(2) 0.8928(2) 0.37534(11) 0.0329(6) Uani 1 1 d .
H28 H 0.2105 0.8777 0.3868 0.040 Uiso 1 1 calc R
C29 C 0.3634(2) 0.8385(2) 0.39482(10) 0.0268(5) Uani 1 1 d .
H29 H 0.3563 0.7852 0.4189 0.032 Uiso 1 1 calc R
C30 C 0.53971(17) 0.66397(18) 0.38254(9) 0.0185(4) Uani 1 1 d .
C31 C 0.50767(19) 0.64853(19) 0.32878(9) 0.0225(5) Uani 1 1 d .
H31 H 0.5073 0.7029 0.3047 0.027 Uiso 1 1 calc R
C32 C 0.4765(2) 0.5546(2) 0.31049(10) 0.0272(5) Uani 1 1 d .
H32 H 0.4546 0.5452 0.2740 0.033 Uiso 1 1 calc R
C33 C 0.4770(2) 0.4740(2) 0.34496(11) 0.0295(6) Uani 1 1 d .
H33 H 0.4560 0.4097 0.3322 0.035 Uiso 1 1 calc R
C34 C 0.5085(2) 0.4886(2) 0.39804(11) 0.0319(6) Uani 1 1 d .
H34 H 0.5090 0.4338 0.4218 0.038 Uiso 1 1 calc R
C35 C 0.5394(2) 0.5828(2) 0.41706(10) 0.0260(5) Uani 1 1 d .
H35 H 0.5603 0.5917 0.4537 0.031 Uiso 1 1 calc R
C36 C 0.58236(19) 0.79064(19) 0.47518(9) 0.0207(5) Uani 1 1 d .
C37 C 0.6596(2) 0.7326(2) 0.50254(9) 0.0260(5) Uani 1 1 d .
H37 H 0.7054 0.6941 0.4836 0.031 Uiso 1 1 calc R
C38 C 0.6692(2) 0.7313(2) 0.55778(10) 0.0342(7) Uani 1 1 d .
H38 H 0.7204 0.6904 0.5764 0.041 Uiso 1 1 calc R
C39 C 0.6049(3) 0.7891(3) 0.58544(10) 0.0384(7) Uani 1 1 d .
H39 H 0.6119 0.7879 0.6230 0.046 Uiso 1 1 calc R
C40 C 0.5305(3) 0.8486(3) 0.55872(11) 0.0384(7) Uani 1 1 d .
H40 H 0.4873 0.8894 0.5780 0.046 Uiso 1 1 calc R
C41 C 0.5183(2) 0.8493(2) 0.50364(10) 0.0288(6) Uani 1 1 d .
H41 H 0.4661 0.8899 0.4854 0.035 Uiso 1 1 calc R
C42 C 0.8069(4) 0.3791(4) 0.60453(16) 0.0780(15) Uani 1 1 d .
H42A H 0.8478 0.3228 0.6200 0.117 Uiso 1 1 calc R
H42B H 0.7382 0.3792 0.6180 0.117 Uiso 1 1 calc R
H42C H 0.8428 0.4418 0.6143 0.117 Uiso 1 1 calc R
C43 C 0.7943(3) 0.3690(3) 0.54519(14) 0.0513(9) Uani 1 1 d .
H43 H 0.7600 0.3039 0.5350 0.062 Uiso 1 1 calc R
C44 C 0.7315(5) 0.4525(7) 0.5210(3) 0.160(4) Uani 1 1 d .
H44A H 0.7718 0.5145 0.5249 0.240 Uiso 1 1 calc R
H44B H 0.6678 0.4596 0.5387 0.240 Uiso 1 1 calc R
H44C H 0.7134 0.4388 0.4833 0.240 Uiso 1 1 calc R
C45 C 1.0322(3) 0.3517(4) 0.47591(18) 0.0754(14) Uani 1 1 d .
H45A H 1.0544 0.4133 0.4946 0.113 Uiso 1 1 calc R
H45B H 1.0396 0.3595 0.4381 0.113 Uiso 1 1 calc R
H45C H 1.0755 0.2960 0.4900 0.113 Uiso 1 1 calc R
C46 C 0.8674(5) 0.2544(5) 0.4550(3) 0.134(3) Uani 1 1 d .
H46A H 0.8859 0.1900 0.4716 0.201 Uiso 1 1 calc R
H46B H 0.8864 0.2545 0.4185 0.201 Uiso 1 1 calc R
H46C H 0.7923 0.2652 0.4548 0.201 Uiso 1 1 calc R
C47 C 0.9209(4) 0.3310(6) 0.4836(2) 0.116(3) Uani 1 1 d .
H47 H 0.8923 0.3860 0.4598 0.139 Uiso 1 1 calc R

loop_
_atom_site_aniso_label
_atom_site_aniso_U_11
_atom_site_aniso_U_22
_atom_site_aniso_U_33
_atom_site_aniso_U_23
_atom_site_aniso_U_13
_atom_site_aniso_U_12
Pd1 0.01602(8) 0.01587(8) 0.01300(8) -0.00060(6) 0.00017(5) -0.00144(7)
Cl1 0.0266(3) 0.0265(3) 0.0187(3) -0.0032(2) 0.0018(2) -0.0051(2)
P1 0.0160(3) 0.0181(3) 0.0149(3) -0.0005(2) 0.0003(2) -0.0015(2)
P2 0.0177(3) 0.0168(3) 0.0141(2) 0.0007(2) 0.0004(2) -0.0010(2)
O1 0.0652(18) 0.0632(19) 0.085(2) -0.0348(16) 0.0439(16) -0.0196(15)
N1 0.0299(11) 0.0199(10) 0.0168(9) -0.0018(8) 0.0019(8) 0.0022(9)
N2 0.0417(13) 0.0245(11) 0.0202(10) -0.0060(9) 0.0026(9) -0.0048(10)
N3 0.0372(13) 0.0258(12) 0.0176(10) -0.0022(8) -0.0020(9) -0.0073(10)
N4 0.0252(10) 0.0224(11) 0.0163(9) -0.0014(8) -0.0022(8) -0.0044(9)
C1 0.0222(11) 0.0157(11) 0.0156(10) 0.0003(8) 0.0021(8) -0.0030(9)
C2 0.0319(14) 0.0216(13) 0.0272(12) 0.0029(10) 0.0068(10) 0.0095(10)
C3 0.054(2) 0.048(2) 0.0299(15) -0.0048(13) -0.0070(13) 0.0309(17)
C4 0.0402(17) 0.0276(15) 0.0576(19) 0.0158(14) 0.0216(15) 0.0089(13)
C5 0.0332(14) 0.0246(14) 0.0408(15) -0.0016(12) 0.0129(12) 0.0003(12)
C6 0.0183(11) 0.0213(12) 0.0168(10) -0.0039(9) 0.0004(8) -0.0025(9)
C7 0.0205(11) 0.0270(13) 0.0191(11) 0.0002(9) 0.0020(9) -0.0024(10)
C8 0.0213(12) 0.0377(15) 0.0207(11) 0.0030(11) -0.0011(9) -0.0020(11)
C9 0.0203(12) 0.0335(15) 0.0258(12) -0.0034(11) -0.0033(9) -0.0031(11)
C10 0.0215(12) 0.0275(13) 0.0300(13) -0.0022(11) 0.0007(10) -0.0064(10)
C11 0.0226(12) 0.0219(12) 0.0228(11) 0.0021(9) -0.0002(9) -0.0031(10)
C12 0.0237(12) 0.0178(11) 0.0195(11) 0.0001(9) 0.0040(9) -0.0045(9)
C13 0.0241(12) 0.0187(11) 0.0283(12) -0.0001(10) 0.0072(10) -0.0010(10)
C14 0.0349(15) 0.0188(12) 0.0407(15) -0.0007(11) 0.0168(12) 0.0000(11)
C15 0.0531(19) 0.0224(14) 0.0348(15) -0.0057(11) 0.0236(13) -0.0070(13)
C16 0.0514(18) 0.0301(15) 0.0205(12) -0.0070(11) 0.0072(11) -0.0122(13)
C17 0.0313(14) 0.0248(13) 0.0204(11) -0.0027(10) 0.0047(10) -0.0068(11)
C18 0.0187(11) 0.0181(11) 0.0204(11) 0.0006(9) -0.0019(8) -0.0017(9)
C19 0.0251(12) 0.0271(13) 0.0231(12) 0.0034(10) 0.0015(9) -0.0021(10)
C20 0.0350(14) 0.0261(13) 0.0265(13) 0.0090(11) -0.0044(11) -0.0034(12)
C21 0.0318(14) 0.0247(14) 0.0421(16) 0.0078(12) -0.0036(12) 0.0043(12)
C22 0.0421(17) 0.0329(16) 0.0456(17) 0.0079(13) 0.0130(14) 0.0117(14)
C23 0.0342(14) 0.0289(14) 0.0307(13) 0.0072(11) 0.0096(11) 0.0059(12)
C24 0.0182(11) 0.0201(12) 0.0184(10) -0.0031(9) 0.0003(8) 0.0014(9)
C25 0.0246(12) 0.0230(12) 0.0215(11) 0.0009(9) 0.0017(9) 0.0031(10)
C26 0.0353(15) 0.0257(14) 0.0262(12) 0.0016(10) -0.0027(11) 0.0093(12)
C27 0.0291(14) 0.0346(15) 0.0330(14) -0.0080(12) -0.0050(11) 0.0134(12)
C28 0.0201(12) 0.0402(17) 0.0385(15) -0.0062(13) 0.0027(11) 0.0028(12)
C29 0.0220(12) 0.0281(13) 0.0305(13) -0.0002(11) 0.0043(10) -0.0005(10)
C30 0.0156(10) 0.0191(11) 0.0206(11) 0.0008(9) 0.0007(8) -0.0007(9)
C31 0.0202(11) 0.0252(13) 0.0219(11) 0.0006(9) -0.0001(9) -0.0011(10)
C32 0.0226(12) 0.0305(14) 0.0280(13) -0.0082(11) -0.0003(10) -0.0027(11)
C33 0.0264(13) 0.0187(12) 0.0429(15) -0.0078(11) 0.0013(11) -0.0027(10)
C34 0.0380(15) 0.0193(13) 0.0377(15) 0.0038(11) 0.0002(12) -0.0042(11)
C35 0.0292(13) 0.0228(13) 0.0257(12) 0.0025(10) 0.0011(10) -0.0030(10)
C36 0.0240(12) 0.0222(12) 0.0158(10) 0.0005(9) 0.0017(8) -0.0084(10)
C37 0.0263(13) 0.0303(14) 0.0203(11) 0.0036(10) -0.0034(9) -0.0051(11)
C38 0.0380(15) 0.0393(16) 0.0230(12) 0.0089(12) -0.0097(11) -0.0134(13)
C39 0.0514(18) 0.0496(19) 0.0135(11) 0.0003(12) 0.0002(11) -0.0198(15)
C40 0.0505(19) 0.0460(19) 0.0195(12) -0.0068(12) 0.0075(12) -0.0089(15)
C41 0.0352(15) 0.0307(14) 0.0210(12) -0.0022(10) 0.0046(10) -0.0048(12)
C42 0.093(4) 0.086(4) 0.058(2) -0.027(2) 0.027(2) -0.041(3)
C43 0.0454(19) 0.063(2) 0.0481(19) -0.0024(17) 0.0149(15) -0.0185(18)
C44 0.103(5) 0.240(10) 0.146(6) 0.077(6) 0.057(4) 0.109(6)
C45 0.058(3) 0.102(4) 0.070(3) -0.030(3) 0.027(2) -0.010(3)
C46 0.144(6) 0.118(5) 0.154(6) -0.095(5) 0.089(5) -0.067(5)
C47 0.072(3) 0.193(7) 0.089(4) -0.088(4) 0.037(3) -0.045(4)

loop_
_atom_type_symbol
_atom_type_description
_atom_type_scat_dispersion_real
_atom_type_scat_dispersion_imag
_atom_type_scat_source
C C 0.0033 0.0016 'International Tables Vol C Tables 4.2.6.8 and 6.1.1.4'
H H 0.0000 0.0000 'International Tables Vol C Tables 4.2.6.8 and 6.1.1.4'
N N 0.0061 0.0033 'International Tables Vol C Tables 4.2.6.8 and 6.1.1.4'
Cl Cl 0.1484 0.1585 'International Tables Vol C Tables 4.2.6.8 and 6.1.1.4'
Pd Pd -0.9988 1.0072 'International Tables Vol C Tables 4.2.6.8 and 6.1.1.4'
O O 0.0106 0.0060 'International Tables Vol C Tables 4.2.6.8 and 6.1.1.4'
P P 0.1023 0.0942 'International Tables Vol C Tables 4.2.6.8 and 6.1.1.4'

loop_
_geom_angle_atom_site_label_1
_geom_angle_atom_site_label_2
_geom_angle_atom_site_label_3
_geom_angle
_geom_angle_publ_flag
C1 Pd1 P1 88.53(7) ?
C1 Pd1 P2 90.56(7) ?
P1 Pd1 P2 167.93(2) yes
C1 Pd1 Cl1 176.14(7) yes
P1 Pd1 Cl1 91.43(2) ?
P2 Pd1 Cl1 88.67(2) ?
C6 P1 C18 105.63(11) ?
C6 P1 C12 101.14(11) ?
C18 P1 C12 104.79(11) ?
C6 P1 Pd1 116.27(8) ?
C18 P1 Pd1 109.86(8) ?
C12 P1 Pd1 117.85(8) ?
C24 P2 C36 107.41(11) ?
C24 P2 C30 101.93(11) ?
C36 P2 C30 105.39(11) ?
C24 P2 Pd1 105.49(8) ?
C36 P2 Pd1 112.58(8) ?
C30 P2 Pd1 122.72(8) ?
C47 O1 C43 125.9(4) ?
C1 N1 N2 108.8(2) ?
C1 N1 C2 134.1(2) ?
N2 N1 C2 117.1(2) ?
N3 N2 N1 106.6(2) ?
N2 N3 N4 110.64(19) ?
C1 N4 N3 106.7(2) ?
N4 C1 N1 107.2(2) ?
N4 C1 Pd1 121.50(18) ?
N1 C1 Pd1 131.24(17) ?
N1 C2 C3 110.3(2) ?
N1 C2 C5 108.2(2) ?
C3 C2 C5 109.0(3) ?
N1 C2 C4 107.6(2) ?
C3 C2 C4 111.5(3) ?
C5 C2 C4 110.2(2) ?
C2 C3 H3A 109.5 ?
C2 C3 H3B 109.5 ?
H3A C3 H3B 109.5 ?
C2 C3 H3C 109.5 ?
H3A C3 H3C 109.5 ?
H3B C3 H3C 109.5 ?
C2 C4 H4A 109.5 ?
C2 C4 H4B 109.5 ?
H4A C4 H4B 109.5 ?
C2 C4 H4C 109.5 ?
H4A C4 H4C 109.5 ?
H4B C4 H4C 109.5 ?
C2 C5 H5A 109.5 ?
C2 C5 H5B 109.5 ?
H5A C5 H5B 109.5 ?
C2 C5 H5C 109.5 ?
H5A C5 H5C 109.5 ?
H5B C5 H5C 109.5 ?
C7 C6 C11 119.7(2) ?
C7 C6 P1 120.38(19) ?
C11 C6 P1 119.57(17) ?
C6 C7 C8 119.9(2) ?
C6 C7 H7 120.1 ?
C8 C7 H7 120.1 ?
C9 C8 C7 120.3(2) ?
C9 C8 H8 119.8 ?
C7 C8 H8 119.8 ?
C8 C9 C10 119.9(2) ?
C8 C9 H9 120.0 ?
C10 C9 H9 120.0 ?
C11 C10 C9 120.3(2) ?
C11 C10 H10 119.8 ?
C9 C10 H10 119.8 ?
C10 C11 C6 119.9(2) ?
C10 C11 H11 120.1 ?
C6 C11 H11 120.1 ?
C13 C12 C17 119.0(2) ?
C13 C12 P1 120.28(18) ?
C17 C12 P1 120.69(19) ?
C14 C13 C12 120.4(2) ?
C14 C13 H13 119.8 ?
C12 C13 H13 119.8 ?
C15 C14 C13 120.2(3) ?
C15 C14 H14 119.9 ?
C13 C14 H14 119.9 ?
C16 C15 C14 119.6(3) ?
C16 C15 H15 120.2 ?
C14 C15 H15 120.2 ?
C15 C16 C17 120.9(3) ?
C15 C16 H16 119.6 ?
C17 C16 H16 119.6 ?
C16 C17 C12 119.9(3) ?
C16 C17 H17 120.1 ?
C12 C17 H17 120.1 ?
C23 C18 C19 118.7(2) ?
C23 C18 P1 118.07(19) ?
C19 C18 P1 123.26(19) ?
C20 C19 C18 120.0(3) ?
C20 C19 H19 120.0 ?
C18 C19 H19 120.0 ?
C21 C20 C19 121.1(3) ?
C21 C20 H20 119.4 ?
C19 C20 H20 119.4 ?
C20 C21 C22 119.2(3) ?
C20 C21 H21 120.4 ?
C22 C21 H21 120.4 ?
C21 C22 C23 120.5(3) ?
C21 C22 H22 119.7 ?
C23 C22 H22 119.7 ?
C22 C23 C18 120.4(3) ?
C22 C23 H23 119.8 ?
C18 C23 H23 119.8 ?
C25 C24 C29 119.2(2) ?
C25 C24 P2 119.47(18) ?
C29 C24 P2 121.29(19) ?
C26 C25 C24 120.3(2) ?
C26 C25 H25 119.9 ?
C24 C25 H25 119.9 ?
C27 C26 C25 120.2(3) ?
C27 C26 H26 119.9 ?
C25 C26 H26 119.9 ?
C26 C27 C28 120.1(3) ?
C26 C27 H27 119.9 ?
C28 C27 H27 119.9 ?
C27 C28 C29 120.1(3) ?
C27 C28 H28 119.9 ?
C29 C28 H28 119.9 ?
C28 C29 C24 120.1(3) ?
C28 C29 H29 120.0 ?
C24 C29 H29 120.0 ?
C35 C30 C31 118.5(2) ?
C35 C30 P2 124.15(18) ?
C31 C30 P2 117.33(18) ?
C32 C31 C30 120.5(2) ?
C32 C31 H31 119.7 ?
C30 C31 H31 119.7 ?
C31 C32 C33 120.7(2) ?
C31 C32 H32 119.7 ?
C33 C32 H32 119.7 ?
C34 C33 C32 119.2(2) ?
C34 C33 H33 120.4 ?
C32 C33 H33 120.4 ?
C33 C34 C35 120.8(3) ?
C33 C34 H34 119.6 ?
C35 C34 H34 119.6 ?
C34 C35 C30 120.3(2) ?
C34 C35 H35 119.8 ?
C30 C35 H35 119.8 ?
C41 C36 C37 119.2(2) ?
C41 C36 P2 123.0(2) ?
C37 C36 P2 117.64(19) ?
C38 C37 C36 119.8(3) ?
C38 C37 H37 120.1 ?
C36 C37 H37 120.1 ?
C39 C38 C37 120.4(3) ?
C39 C38 H38 119.8 ?
C37 C38 H38 119.8 ?
C38 C39 C40 120.1(2) ?
C38 C39 H39 120.0 ?
C40 C39 H39 120.0 ?
C39 C40 C41 120.4(3) ?
C39 C40 H40 119.8 ?
C41 C40 H40 119.8 ?
C40 C41 C36 120.0(3) ?
C40 C41 H41 120.0 ?
C36 C41 H41 120.0 ?
C43 C42 H42A 109.5 ?
C43 C42 H42B 109.5 ?
H42A C42 H42B 109.5 ?
C43 C42 H42C 109.5 ?
H42A C42 H42C 109.5 ?
H42B C42 H42C 109.5 ?
O1 C43 C44 109.1(4) ?
O1 C43 C42 107.7(3) ?
C44 C43 C42 110.5(5) ?
O1 C43 H43 109.9 ?
C44 C43 H43 109.9 ?
C42 C43 H43 109.9 ?
C43 C44 H44A 109.5 ?
C43 C44 H44B 109.5 ?
H44A C44 H44B 109.5 ?
C43 C44 H44C 109.5 ?
H44A C44 H44C 109.5 ?
H44B C44 H44C 109.5 ?
C47 C45 H45A 109.5 ?
C47 C45 H45B 109.5 ?
H45A C45 H45B 109.5 ?
C47 C45 H45C 109.5 ?
H45A C45 H45C 109.5 ?
H45B C45 H45C 109.5 ?
C47 C46 H46A 109.5 ?
C47 C46 H46B 109.5 ?
H46A C46 H46B 109.5 ?
C47 C46 H46C 109.5 ?
H46A C46 H46C 109.5 ?
H46B C46 H46C 109.5 ?
O1 C47 C46 125.7(5) ?
O1 C47 C45 111.8(4) ?
C46 C47 C45 120.1(5) ?
O1 C47 H47 95.1 ?
C46 C47 H47 95.1 ?
C45 C47 H47 95.1 ?

loop_
_geom_bond_atom_site_label_1
_geom_bond_atom_site_label_2
_geom_bond_distance
_geom_bond_publ_flag
Pd1 C1 1.989(2) yes
Pd1 P1 2.3346(6) yes
Pd1 P2 2.3434(6) yes
Pd1 Cl1 2.3550(6) yes
P1 C6 1.822(2) ?
P1 C18 1.832(2) ?
P1 C12 1.833(2) ?
P2 C24 1.817(2) ?
P2 C36 1.820(2) ?
P2 C30 1.837(3) ?
O1 C47 1.319(5) ?
O1 C43 1.400(4) ?
N1 C1 1.350(3) ?
N1 N2 1.364(3) ?
N1 C2 1.492(3) ?
N2 N3 1.291(3) ?
N3 N4 1.367(3) ?
N4 C1 1.336(3) ?
C2 C3 1.523(4) ?
C2 C5 1.529(4) ?
C2 C4 1.535(4) ?
C3 H3A 0.9800 ?
C3 H3B 0.9800 ?
C3 H3C 0.9800 ?
C4 H4A 0.9800 ?
C4 H4B 0.9800 ?
C4 H4C 0.9800 ?
C5 H5A 0.9800 ?
C5 H5B 0.9800 ?
C5 H5C 0.9800 ?
C6 C7 1.388(3) ?
C6 C11 1.400(3) ?
C7 C8 1.393(3) ?
C7 H7 0.9500 ?
C8 C9 1.382(4) ?
C8 H8 0.9500 ?
C9 C10 1.387(4) ?
C9 H9 0.9500 ?
C10 C11 1.385(3) ?
C10 H10 0.9500 ?
C11 H11 0.9500 ?
C12 C13 1.394(3) ?
C12 C17 1.395(3) ?
C13 C14 1.392(4) ?
C13 H13 0.9500 ?
C14 C15 1.381(4) ?
C14 H14 0.9500 ?
C15 C16 1.379(5) ?
C15 H15 0.9500 ?
C16 C17 1.390(4) ?
C16 H16 0.9500 ?
C17 H17 0.9500 ?
C18 C23 1.394(4) ?
C18 C19 1.395(3) ?
C19 C20 1.388(4) ?
C19 H19 0.9500 ?
C20 C21 1.377(4) ?
C20 H20 0.9500 ?
C21 C22 1.379(4) ?
C21 H21 0.9500 ?
C22 C23 1.390(4) ?
C22 H22 0.9500 ?
C23 H23 0.9500 ?
C24 C25 1.391(3) ?
C24 C29 1.396(3) ?
C25 C26 1.390(3) ?
C25 H25 0.9500 ?
C26 C27 1.376(4) ?
C26 H26 0.9500 ?
C27 C28 1.385(4) ?
C27 H27 0.9500 ?
C28 C29 1.388(4) ?
C28 H28 0.9500 ?
C29 H29 0.9500 ?
C30 C35 1.396(3) ?
C30 C31 1.402(3) ?
C31 C32 1.387(4) ?
C31 H31 0.9500 ?
C32 C33 1.388(4) ?
C32 H32 0.9500 ?
C33 C34 1.383(4) ?
C33 H33 0.9500 ?
C34 C35 1.395(4) ?
C34 H34 0.9500 ?
C35 H35 0.9500 ?
C36 C41 1.393(4) ?
C36 C37 1.396(4) ?
C37 C38 1.395(3) ?
C37 H37 0.9500 ?
C38 C39 1.375(5) ?
C38 H38 0.9500 ?
C39 C40 1.376(5) ?
C39 H39 0.9500 ?
C40 C41 1.392(4) ?
C40 H40 0.9500 ?
C41 H41 0.9500 ?
C42 C43 1.505(5) ?
C42 H42A 0.9800 ?
C42 H42B 0.9800 ?
C42 H42C 0.9800 ?
C43 C44 1.481(7) ?
C43 H43 1.0000 ?
C44 H44A 0.9800 ?
C44 H44B 0.9800 ?
C44 H44C 0.9800 ?
C45 C47 1.495(6) ?
C45 H45A 0.9800 ?
C45 H45B 0.9800 ?
C45 H45C 0.9800 ?
C46 C47 1.401(7) ?
C46 H46A 0.9800 ?
C46 H46B 0.9800 ?
C46 H46C 0.9800 ?
C47 H47 1.0000 ?
